data_7100562
loop_
_publ_author_name
'Polly Arnold'
'Stephen T. Liddle'

_publ_section_title
;
Regioselective C-H activation of lanthanide-bound
N-heterocyclic carbenes
;
_journal_name_full 'Chemical Communications'
_journal_paper_doi 10.1039/b511265f
_journal_year 2005
_chemical_formula_moiety 'C25 H60 N5 Nd Si4'
_chemical_formula_sum 'C25 H60 N5 Nd Si4'
_chemical_formula_weight 687.38
_space_group_IT_number 14
_symmetry_cell_setting monoclinic
_symmetry_space_group_name_Hall '-P 2ybc'
_symmetry_space_group_name_H-M 'P 1 21/c 1'
_cell_angle_alpha 90.00
_cell_angle_beta 102.709(2)
_cell_angle_gamma 90.00
_cell_formula_units_Z 4
_cell_length_a 18.1289(12)
_cell_length_b 11.6659(8)
_cell_length_c 17.7378(12)
_cell_measurement_temperature 150(2)
_cell_volume 3659.5(4)
_diffrn_ambient_temperature 150(2)
_exptl_crystal_density_diffrn 1.248
_cod_depositor_comments
;
The following automatic conversions were performed:
'_symmetry_cell_setting' value 'Monoclinic' changed to 'monoclinic'
according to '/home/saulius/struct/CIF-dictionaries/cif_core.dic'
dictionary named 'cif_core.dic' version 2.4.1 from 2010-06-29.

Automatic conversion script
Id: cif_fix_enum 1527 2010-12-29 10:47:43Z saulius 
;
_cod_original_sg_symbol_H-M 'P 21/c'
_cod_database_code 7100562

loop_
_symmetry_equiv_pos_as_xyz
'x, y, z'
'-x, y+1/2, -z+1/2'
'-x, -y, -z'
'x, -y-1/2, z-1/2'

loop_
_atom_site_label
_atom_site_type_symbol
_atom_site_fract_x
_atom_site_fract_y
_atom_site_fract_z
_atom_site_U_iso_or_equiv
_atom_site_adp_type
_atom_site_occupancy
_atom_site_symmetry_multiplicity
_atom_site_calc_flag
_atom_site_refinement_flags
_atom_site_disorder_assembly
_atom_site_disorder_group
Nd1 Nd 0.267386(7) 0.612211(11) 0.377175(7) 0.01899(4) Uani 1 1 d . . .
N1 N 0.23700(13) 0.4550(2) 0.54963(13) 0.0288(5) Uani 1 1 d . . .
N2 N 0.37346(12) 0.70566(18) 0.43302(13) 0.0244(5) Uani 1 1 d . . .
N3 N 0.34567(13) 0.5345(2) 0.56832(13) 0.0276(5) Uani 1 1 d . . .
C2 C 0.28170(14) 0.5176(2) 0.51288(15) 0.0221(5) Uani 1 1 d . . .
C4 C 0.3406(2) 0.4851(3) 0.63698(19) 0.0524(10) Uani 1 1 d . . .
H4A H 0.3780 0.4864 0.6838 0.063 Uiso 1 1 calc R . .
C5 C 0.2728(2) 0.4347(3) 0.62536(19) 0.0532(10) Uani 1 1 d . . .
H5A H 0.2530 0.3928 0.6624 0.064 Uiso 1 1 calc R . .
C6 C 0.16036(15) 0.4094(2) 0.51524(17) 0.0279(6) Uani 1 1 d . . .
C7 C 0.13821(16) 0.4407(3) 0.43019(17) 0.0322(6) Uani 1 1 d . . .
H7A H 0.1360 0.5243 0.4248 0.048 Uiso 1 1 calc R . .
H7B H 0.0885 0.4080 0.4075 0.048 Uiso 1 1 calc R . .
H7C H 0.1758 0.4100 0.4034 0.048 Uiso 1 1 calc R . .
C8 C 0.16125(18) 0.2788(3) 0.5246(2) 0.0415(8) Uani 1 1 d . . .
H8A H 0.1748 0.2593 0.5797 0.062 Uiso 1 1 calc R . .
H8B H 0.1985 0.2456 0.4984 0.062 Uiso 1 1 calc R . .
H8C H 0.1110 0.2479 0.5018 0.062 Uiso 1 1 calc R . .
C9 C 0.10483(18) 0.4625(3) 0.5584(2) 0.0425(8) Uani 1 1 d . . .
H9A H 0.1069 0.5462 0.5548 0.064 Uiso 1 1 calc R . .
H9B H 0.1184 0.4394 0.6129 0.064 Uiso 1 1 calc R . .
H9C H 0.0535 0.4360 0.5354 0.064 Uiso 1 1 calc R . .
C10 C 0.41434(16) 0.5960(3) 0.55964(16) 0.0314(6) Uani 1 1 d . . .
H10A H 0.4592 0.5520 0.5865 0.038 Uiso 1 1 calc R . .
H10B H 0.4157 0.6713 0.5856 0.038 Uiso 1 1 calc R . .
C11 C 0.42018(15) 0.6154(2) 0.47587(16) 0.0271(6) Uani 1 1 d . . .
H11A H 0.4736 0.6327 0.4758 0.033 Uiso 1 1 calc R . .
H11B H 0.4072 0.5425 0.4474 0.033 Uiso 1 1 calc R . .
C12 C 0.41017(17) 0.8191(2) 0.43545(17) 0.0320(6) Uani 1 1 d . . .
C13 C 0.3504(2) 0.9029(3) 0.3937(2) 0.0448(8) Uani 1 1 d . . .
H13A H 0.3104 0.9104 0.4225 0.067 Uiso 1 1 calc R . .
H13B H 0.3288 0.8742 0.3416 0.067 Uiso 1 1 calc R . .
H13C H 0.3738 0.9779 0.3902 0.067 Uiso 1 1 calc R . .
C14 C 0.47568(19) 0.8160(3) 0.39307(18) 0.0417(8) Uani 1 1 d . . .
H14A H 0.5139 0.7609 0.4186 0.063 Uiso 1 1 calc R . .
H14B H 0.4985 0.8924 0.3944 0.063 Uiso 1 1 calc R . .
H14C H 0.4564 0.7928 0.3392 0.063 Uiso 1 1 calc R . .
C15 C 0.4404(2) 0.8624(3) 0.51823(19) 0.0436(8) Uani 1 1 d . . .
H15A H 0.4003 0.8578 0.5472 0.065 Uiso 1 1 calc R . .
H15B H 0.4570 0.9421 0.5167 0.065 Uiso 1 1 calc R . .
H15C H 0.4833 0.8148 0.5436 0.065 Uiso 1 1 calc R . .
N4 N 0.15132(12) 0.71514(19) 0.34630(13) 0.0255(5) Uani 1 1 d . . .
Si1 Si 0.13622(5) 0.81240(6) 0.41345(5) 0.02919(17) Uani 1 1 d . . .
C16 C 0.20836(17) 0.7915(2) 0.50677(16) 0.0326(6) Uani 1 1 d . . .
H16A H 0.2590 0.7865 0.4959 0.049 Uiso 1 1 calc R . .
H16B H 0.1972 0.7206 0.5317 0.049 Uiso 1 1 calc R . .
H16C H 0.2064 0.8566 0.5412 0.049 Uiso 1 1 calc R . .
C17 C 0.1398(2) 0.9648(3) 0.3818(2) 0.0575(10) Uani 1 1 d . . .
H17A H 0.0967 0.9803 0.3389 0.086 Uiso 1 1 calc R . .
H17B H 0.1870 0.9781 0.3647 0.086 Uiso 1 1 calc R . .
H17C H 0.1377 1.0159 0.4251 0.086 Uiso 1 1 calc R . .
C18 C 0.04359(18) 0.7975(3) 0.4439(2) 0.0497(9) Uani 1 1 d . . .
H18A H 0.0024 0.8244 0.4022 0.075 Uiso 1 1 calc R . .
H18B H 0.0449 0.8436 0.4904 0.075 Uiso 1 1 calc R . .
H18C H 0.0352 0.7169 0.4550 0.075 Uiso 1 1 calc R . .
Si2 Si 0.08905(5) 0.68956(7) 0.26062(5) 0.03188(18) Uani 1 1 d . . .
C19 C 0.11009(19) 0.5474(3) 0.22038(19) 0.0434(8) Uani 1 1 d . . .
H19A H 0.1640 0.5433 0.2198 0.065 Uiso 1 1 calc R . .
H19B H 0.0799 0.5390 0.1676 0.065 Uiso 1 1 calc R . .
H19C H 0.0974 0.4856 0.2528 0.065 Uiso 1 1 calc R . .
C20 C -0.01291(19) 0.6830(4) 0.2664(2) 0.0657(12) Uani 1 1 d . . .
H20A H -0.0283 0.7571 0.2839 0.099 Uiso 1 1 calc R . .
H20B H -0.0196 0.6232 0.3031 0.099 Uiso 1 1 calc R . .
H20C H -0.0441 0.6651 0.2153 0.099 Uiso 1 1 calc R . .
C21 C 0.0933(2) 0.8016(3) 0.1859(2) 0.0592(11) Uani 1 1 d . . .
H21A H 0.0784 0.8759 0.2036 0.089 Uiso 1 1 calc R . .
H21B H 0.0588 0.7809 0.1372 0.089 Uiso 1 1 calc R . .
H21C H 0.1450 0.8066 0.1780 0.089 Uiso 1 1 calc R . .
N5 N 0.31275(12) 0.46332(18) 0.30766(12) 0.0220(4) Uani 1 1 d . . .
Si3 Si 0.31955(4) 0.31940(6) 0.32560(4) 0.02353(15) Uani 1 1 d . . .
C22 C 0.34535(17) 0.2853(2) 0.43144(16) 0.0319(6) Uani 1 1 d . . .
H22A H 0.3069 0.3168 0.4567 0.048 Uiso 1 1 calc R . .
H22B H 0.3946 0.3194 0.4544 0.048 Uiso 1 1 calc R . .
H22C H 0.3480 0.2020 0.4385 0.048 Uiso 1 1 calc R . .
C23 C 0.22811(17) 0.2444(3) 0.28465(18) 0.0361(7) Uani 1 1 d . . .
H23A H 0.1893 0.2712 0.3111 0.054 Uiso 1 1 calc R . .
H23B H 0.2350 0.1616 0.2920 0.054 Uiso 1 1 calc R . .
H23C H 0.2123 0.2614 0.2293 0.054 Uiso 1 1 calc R . .
C24 C 0.39528(16) 0.2445(2) 0.28631(18) 0.0332(6) Uani 1 1 d . . .
H24A H 0.4447 0.2775 0.3097 0.050 Uiso 1 1 calc R . .
H24B H 0.3852 0.2543 0.2301 0.050 Uiso 1 1 calc R . .
H24C H 0.3953 0.1626 0.2987 0.050 Uiso 1 1 calc R . .
Si4 Si 0.34119(4) 0.52165(6) 0.23012(4) 0.02373(15) Uani 1 1 d . . .
C25 C 0.44652(16) 0.5295(3) 0.24290(17) 0.0327(6) Uani 1 1 d . . .
H25A H 0.4673 0.4518 0.2447 0.049 Uiso 1 1 calc R . .
H25B H 0.4683 0.5695 0.2912 0.049 Uiso 1 1 calc R . .
H25C H 0.4589 0.5713 0.1994 0.049 Uiso 1 1 calc R . .
C26 C 0.30085(18) 0.4487(2) 0.13549(16) 0.0335(6) Uani 1 1 d . . .
H26A H 0.3194 0.3696 0.1373 0.050 Uiso 1 1 calc R . .
H26B H 0.3166 0.4901 0.0936 0.050 Uiso 1 1 calc R . .
H26C H 0.2455 0.4485 0.1262 0.050 Uiso 1 1 calc R . .
C27 C 0.30900(17) 0.6764(2) 0.21897(16) 0.0311(6) Uani 1 1 d . . .
H27A H 0.2543 0.6801 0.2150 0.047 Uiso 1 1 calc R . .
H27B H 0.3211 0.7087 0.1721 0.047 Uiso 1 1 calc R . .
H27C H 0.3350 0.7205 0.2641 0.047 Uiso 1 1 calc R . .

loop_
_atom_site_aniso_label
_atom_site_aniso_U_11
_atom_site_aniso_U_22
_atom_site_aniso_U_33
_atom_site_aniso_U_23
_atom_site_aniso_U_13
_atom_site_aniso_U_12
Nd1 0.01931(7) 0.01813(7) 0.01961(7) -0.00048(5) 0.00445(5) -0.00244(6)
N1 0.0273(12) 0.0328(13) 0.0254(12) 0.0079(10) 0.0043(9) -0.0048(10)
N2 0.0249(12) 0.0224(11) 0.0268(11) -0.0034(9) 0.0075(9) -0.0069(9)
N3 0.0260(12) 0.0310(12) 0.0241(11) 0.0061(9) 0.0018(9) -0.0035(10)
C2 0.0228(13) 0.0190(12) 0.0245(13) 0.0005(10) 0.0053(10) -0.0010(10)
C4 0.046(2) 0.074(3) 0.0302(17) 0.0207(16) -0.0070(15) -0.0211(18)
C5 0.048(2) 0.077(3) 0.0304(17) 0.0262(17) -0.0003(15) -0.0203(19)
C6 0.0233(13) 0.0270(14) 0.0346(15) 0.0059(11) 0.0088(11) -0.0034(11)
C7 0.0240(14) 0.0340(15) 0.0363(16) 0.0053(12) 0.0016(12) -0.0083(12)
C8 0.0351(17) 0.0282(15) 0.062(2) 0.0119(15) 0.0124(15) -0.0042(13)
C9 0.0375(18) 0.0421(18) 0.054(2) -0.0022(15) 0.0231(15) -0.0058(15)
C10 0.0242(14) 0.0362(16) 0.0307(14) 0.0013(12) -0.0004(11) -0.0074(12)
C11 0.0225(13) 0.0280(13) 0.0313(14) -0.0054(11) 0.0068(11) -0.0049(11)
C12 0.0383(16) 0.0280(14) 0.0326(15) -0.0070(12) 0.0145(13) -0.0183(12)
C13 0.064(2) 0.0257(15) 0.050(2) 0.0006(14) 0.0238(17) -0.0080(15)
C14 0.0471(19) 0.0458(18) 0.0376(17) -0.0090(14) 0.0211(14) -0.0254(15)
C15 0.055(2) 0.0389(17) 0.0423(18) -0.0171(14) 0.0234(16) -0.0281(15)
N4 0.0227(11) 0.0249(11) 0.0277(11) 0.0035(9) 0.0032(9) -0.0017(9)
Si1 0.0284(4) 0.0226(4) 0.0356(4) 0.0000(3) 0.0050(3) 0.0030(3)
C16 0.0355(16) 0.0285(14) 0.0341(15) -0.0049(12) 0.0081(13) -0.0020(12)
C17 0.074(3) 0.0261(16) 0.069(3) 0.0035(16) 0.009(2) 0.0073(17)
C18 0.0345(18) 0.064(2) 0.052(2) -0.0109(18) 0.0117(15) 0.0078(17)
Si2 0.0253(4) 0.0381(4) 0.0293(4) 0.0007(3) -0.0003(3) 0.0038(3)
C19 0.0406(19) 0.0463(19) 0.0387(18) -0.0079(15) -0.0014(14) -0.0008(15)
C20 0.0252(18) 0.099(3) 0.068(3) -0.034(2) -0.0001(17) -0.0026(19)
C21 0.079(3) 0.053(2) 0.0386(19) 0.0134(17) -0.0008(19) 0.017(2)
N5 0.0227(11) 0.0199(10) 0.0235(11) -0.0015(8) 0.0051(9) -0.0024(9)
Si3 0.0243(4) 0.0210(3) 0.0265(4) -0.0036(3) 0.0082(3) -0.0018(3)
C22 0.0400(17) 0.0260(14) 0.0318(15) 0.0026(11) 0.0122(13) 0.0051(12)
C23 0.0346(17) 0.0313(15) 0.0451(18) -0.0136(13) 0.0145(14) -0.0093(13)
C24 0.0313(16) 0.0306(15) 0.0392(16) -0.0032(12) 0.0115(13) 0.0051(12)
Si4 0.0253(4) 0.0256(4) 0.0209(3) -0.0028(3) 0.0063(3) -0.0042(3)
C25 0.0275(15) 0.0388(16) 0.0336(15) -0.0006(13) 0.0106(12) -0.0043(13)
C26 0.0415(17) 0.0326(15) 0.0256(14) -0.0044(12) 0.0054(12) -0.0051(13)
C27 0.0397(17) 0.0264(14) 0.0268(14) 0.0023(11) 0.0066(12) -0.0020(12)

loop_
_geom_bond_atom_site_label_1
_geom_bond_atom_site_label_2
_geom_bond_distance
_geom_bond_site_symmetry_2
_geom_bond_publ_flag
Nd1 N2 2.243(2) . ?
Nd1 N5 2.379(2) . ?
Nd1 N4 2.380(2) . ?
Nd1 C2 2.609(3) . ?
Nd1 C11 2.933(3) . ?
N1 C2 1.359(3) . ?
N1 C5 1.377(4) . ?
N1 C6 1.488(3) . ?
N2 C11 1.456(3) . ?
N2 C12 1.478(3) . ?
N3 C2 1.360(3) . ?
N3 C4 1.368(4) . ?
N3 C10 1.474(3) . ?
C4 C5 1.337(5) . ?
C6 C7 1.518(4) . ?
C6 C9 1.524(4) . ?
C6 C8 1.533(4) . ?
C10 C11 1.529(4) . ?
C12 C13 1.524(5) . ?
C12 C15 1.535(4) . ?
C12 C14 1.539(4) . ?
N4 Si2 1.708(2) . ?
N4 Si1 1.710(2) . ?
Si1 C17 1.870(3) . ?
Si1 C18 1.882(3) . ?
Si1 C16 1.886(3) . ?
Si2 C21 1.875(4) . ?
Si2 C20 1.875(4) . ?
Si2 C19 1.878(3) . ?
N5 Si3 1.708(2) . ?
N5 Si4 1.713(2) . ?
Si3 C23 1.874(3) . ?
Si3 C22 1.875(3) . ?
Si3 C24 1.886(3) . ?
Si4 C25 1.875(3) . ?
Si4 C26 1.880(3) . ?
Si4 C27 1.894(3) . ?
